data_4105671
loop_
_publ_author_name
'Zhijian Liu'
'Hideaki Yamamichi'
'Sherzod T. Madrahimov'
'John F. Hartwig'

_publ_section_title
;
 Rhodium Phosphine-\p-Arene Intermediates in the Hydroamination of Alkenes
;
_journal_name_full 'Journal of the American Chemical Society'
_journal_page_first 2772
_journal_page_last 2782
_journal_paper_doi 10.1021/ja1057949
_journal_volume 133
_journal_year 2011
_chemical_formula_moiety 'C28 H44 N3 P Rh, C4 H8 O, B F4'
_chemical_formula_sum 'C32 H52 B F4 N3 O P Rh'
_chemical_formula_weight 715.46
_chemical_name_systematic
; 
? 
;
_space_group_IT_number 14
_symmetry_cell_setting monoclinic
_symmetry_space_group_name_Hall '-P 2ybc'
_symmetry_space_group_name_H-M 'P 1 21/c 1'
_atom_sites_solution_hydrogens geom
_atom_sites_solution_primary direct
_atom_sites_solution_secondary difmap
_audit_creation_method SHELXL-97
_audit_update_record
; 
? 
;
_cell_angle_alpha 90.00
_cell_angle_beta 92.195(3)
_cell_angle_gamma 90.00
_cell_formula_units_Z 4
_cell_length_a 12.1655(6)
_cell_length_b 14.1694(7)
_cell_length_c 19.6770(11)
_cell_measurement_reflns_used 8314
_cell_measurement_temperature 193(2)
_cell_measurement_theta_max 24.38
_cell_measurement_theta_min 2.41
_cell_volume 3389.4(3)
_computing_cell_refinement 'SAINT V7.23A (Bruker, 2005)'
_computing_data_collection 'APEX2 V2.0-1 (Bruker, 2004)'
_computing_data_reduction
; 
SAINT V7.23A, XPREP V2005/2, SADABS V2007/4, (Bruker, 2005 & 2007) 
;
_computing_molecular_graphics
; 
SHELXTL V6.12 (Bruker, 2005), CrystalMaker v2.1.3 (CrystalMaker, 1994) 
;
_computing_publication_material 'XCIF V6.12 (Bruker, 2005)'
_computing_structure_refinement 'SHELXTL V6.12 (Bruker, 2005)'
_computing_structure_solution 'SHELXTL V6.12 (Bruker, 2005)'
_diffrn_ambient_temperature 193(2)
_diffrn_measured_fraction_theta_full 0.990
_diffrn_measured_fraction_theta_max 0.990
_diffrn_measurement_device 'Bruker Kappa/ApexII CCD'
_diffrn_measurement_method 'profile data from \f and \w scans'
_diffrn_radiation_monochromator graphite
_diffrn_radiation_source 'fine-focus sealed tube'
_diffrn_radiation_type MoK\a
_diffrn_radiation_wavelength 0.71073
_diffrn_radiation_wavelength_id ba95ias
_diffrn_reflns_av_R_equivalents 0.0762
_diffrn_reflns_av_sigmaI/netI 0.0433
_diffrn_reflns_limit_h_max 14
_diffrn_reflns_limit_h_min -14
_diffrn_reflns_limit_k_max 16
_diffrn_reflns_limit_k_min -17
_diffrn_reflns_limit_l_max 23
_diffrn_reflns_limit_l_min -23
_diffrn_reflns_number 57292
_diffrn_reflns_theta_full 25.46
_diffrn_reflns_theta_max 25.46
_diffrn_reflns_theta_min 1.68
_exptl_absorpt_coefficient_mu 0.602
_exptl_absorpt_correction_T_max 0.9419
_exptl_absorpt_correction_T_min 0.8810
_exptl_absorpt_correction_type integration
_exptl_absorpt_process_details 'SHELXTL/XPREP V2005/2 (Bruker, 2005)'
_exptl_crystal_colour orange
_exptl_crystal_density_diffrn 1.402
_exptl_crystal_description block
_exptl_crystal_F_000 1496
_exptl_crystal_id ba95ias
_exptl_crystal_preparation
; 
The data crystal was mounted using oil (Parantone-N, Exxon) to a 
0.3 mm cryo-loop (Hampton Research) with the (-1 1 0) scattering 
planes roughly normal to the spindle axis. 
;
_exptl_crystal_size_max 0.255
_exptl_crystal_size_mid 0.214
_exptl_crystal_size_min 0.138
_refine_diff_density_max 0.694
_refine_diff_density_min -0.368
_refine_diff_density_rms 0.075
_refine_ls_extinction_method none
_refine_ls_goodness_of_fit_ref 1.019
_refine_ls_hydrogen_treatment mixed
_refine_ls_matrix_type full
_refine_ls_number_parameters 541
_refine_ls_number_reflns 6229
_refine_ls_number_restraints 744
_refine_ls_restrained_S_all 1.061
_refine_ls_R_factor_all 0.0560
_refine_ls_R_factor_gt 0.0360
_refine_ls_shift/su_max 0.002
_refine_ls_shift/su_mean 0.000
_refine_ls_structure_factor_coef Fsqd
_refine_ls_weighting_details 'calc w=1/[\s^2^(Fo^2^)+(0.0326P)^2^+4.6861P] where P=(Fo^2^+2Fc^2^)/3'
_refine_ls_weighting_scheme calc
_refine_ls_wR_factor_gt 0.0769
_refine_ls_wR_factor_ref 0.0856
_reflns_number_gt 4817
_reflns_number_total 6229
_reflns_threshold_expression >2sigma(I)
_cod_data_source_file ja1057949_si_005.cif
_cod_data_source_block ba95ias
_cod_original_sg_symbol_H-M 'P 1 21/c 1 '
_cod_database_code 4105671

loop_
_symmetry_equiv_pos_as_xyz
'x, y, z'
'-x, y+1/2, -z+1/2'
'-x, -y, -z'
'x, -y-1/2, z-1/2'

loop_
_atom_site_label
_atom_site_type_symbol
_atom_site_fract_x
_atom_site_fract_y
_atom_site_fract_z
_atom_site_U_iso_or_equiv
_atom_site_adp_type
_atom_site_occupancy
_atom_site_symmetry_multiplicity
_atom_site_calc_flag
_atom_site_refinement_flags
_atom_site_disorder_assembly
_atom_site_disorder_group
Rh1 Rh 0.77271(2) 0.514103(18) 0.625898(13) 0.02121(9) Uani 1 1 d . . .
P1 P 0.64134(7) 0.44811(6) 0.68436(4) 0.02054(19) Uani 1 1 d . . .
N1 N 0.9125(2) 0.5803(2) 0.58286(15) 0.0306(7) Uani 1 1 d D . .
H1C H 0.898(3) 0.590(3) 0.5377(7) 0.046 Uiso 1 1 d D . .
H1D H 0.919(3) 0.6392(14) 0.6016(18) 0.046 Uiso 1 1 d D . .
N2 N 0.9014(2) 0.4405(2) 0.67661(16) 0.0327(7) Uani 1 1 d D . .
H2C H 0.910(3) 0.3833(15) 0.6558(18) 0.049 Uiso 1 1 d D . .
H2D H 0.891(3) 0.429(3) 0.7216(8) 0.049 Uiso 1 1 d D . .
N3 N 0.6722(2) 0.77538(19) 0.62894(15) 0.0307(7) Uani 1 1 d . . .
C1 C 1.0125(3) 0.5251(3) 0.5989(2) 0.0426(10) Uani 1 1 d . . .
H1A H 1.0786 0.5649 0.5939 0.051 Uiso 1 1 calc R . .
H1B H 1.0170 0.4709 0.5674 0.051 Uiso 1 1 calc R . .
C2 C 1.0074(3) 0.4906(3) 0.6710(2) 0.0424(10) Uani 1 1 d . . .
H2A H 1.0695 0.4473 0.6820 0.051 Uiso 1 1 calc R . .
H2B H 1.0116 0.5444 0.7031 0.051 Uiso 1 1 calc R . .
C3 C 0.5929(3) 0.3274(2) 0.66420(16) 0.0226(7) Uani 1 1 d . . .
H3A H 0.5294 0.3132 0.6934 0.027 Uiso 1 1 calc R . .
C4 C 0.5527(3) 0.3193(2) 0.58961(17) 0.0269(8) Uani 1 1 d . . .
H4A H 0.4921 0.3647 0.5805 0.032 Uiso 1 1 calc R . .
H4B H 0.6136 0.3356 0.5597 0.032 Uiso 1 1 calc R . .
C5 C 0.5126(3) 0.2197(2) 0.57338(19) 0.0323(8) Uani 1 1 d . . .
H5A H 0.4491 0.2046 0.6014 0.039 Uiso 1 1 calc R . .
H5B H 0.4878 0.2160 0.5249 0.039 Uiso 1 1 calc R . .
C6 C 0.6032(3) 0.1487(2) 0.58741(18) 0.0311(8) Uani 1 1 d . . .
H6A H 0.6650 0.1613 0.5574 0.037 Uiso 1 1 calc R . .
H6B H 0.5754 0.0843 0.5775 0.037 Uiso 1 1 calc R . .
C7 C 0.6437(3) 0.1548(2) 0.66153(18) 0.0322(8) Uani 1 1 d . . .
H7A H 0.7050 0.1097 0.6696 0.039 Uiso 1 1 calc R . .
H7B H 0.5834 0.1366 0.6912 0.039 Uiso 1 1 calc R . .
C8 C 0.6829(3) 0.2543(2) 0.68006(18) 0.0298(8) Uani 1 1 d . . .
H8A H 0.7487 0.2698 0.6542 0.036 Uiso 1 1 calc R . .
H8B H 0.7040 0.2568 0.7291 0.036 Uiso 1 1 calc R . .
C9 C 0.6722(3) 0.4455(2) 0.77770(16) 0.0227(7) Uani 1 1 d . . .
H9A H 0.7352 0.4007 0.7849 0.027 Uiso 1 1 calc R . .
C10 C 0.5816(3) 0.4105(3) 0.82271(17) 0.0293(8) Uani 1 1 d . . .
H10A H 0.5565 0.3475 0.8069 0.035 Uiso 1 1 calc R . .
H10B H 0.5182 0.4542 0.8189 0.035 Uiso 1 1 calc R . .
C11 C 0.6223(3) 0.4041(2) 0.89743(17) 0.0316(8) Uani 1 1 d . . .
H11A H 0.5608 0.3841 0.9256 0.038 Uiso 1 1 calc R . .
H11B H 0.6808 0.3556 0.9019 0.038 Uiso 1 1 calc R . .
C12 C 0.6673(3) 0.4980(2) 0.92368(17) 0.0320(8) Uani 1 1 d . . .
H12A H 0.6063 0.5440 0.9260 0.038 Uiso 1 1 calc R . .
H12B H 0.6995 0.4894 0.9702 0.038 Uiso 1 1 calc R . .
C13 C 0.7542(3) 0.5363(3) 0.87798(18) 0.0350(9) Uani 1 1 d . . .
H13A H 0.8200 0.4952 0.8815 0.042 Uiso 1 1 calc R . .
H13B H 0.7763 0.6002 0.8938 0.042 Uiso 1 1 calc R . .
C14 C 0.7135(3) 0.5419(2) 0.80373(17) 0.0292(8) Uani 1 1 d . . .
H14A H 0.7741 0.5637 0.7755 0.035 Uiso 1 1 calc R . .
H14B H 0.6530 0.5885 0.7993 0.035 Uiso 1 1 calc R . .
C15 C 0.5208(3) 0.5217(2) 0.66907(15) 0.0204(7) Uani 1 1 d . . .
C16 C 0.5381(3) 0.5999(2) 0.62758(16) 0.0227(7) Uani 1 1 d . . .
C17 C 0.4502(3) 0.6614(2) 0.61347(18) 0.0292(8) Uani 1 1 d . . .
H17A H 0.4606 0.7151 0.5856 0.035 Uiso 1 1 calc R . .
C18 C 0.3484(3) 0.6445(2) 0.63966(18) 0.0305(8) Uani 1 1 d . . .
H18A H 0.2897 0.6874 0.6305 0.037 Uiso 1 1 calc R . .
C19 C 0.3316(3) 0.5658(2) 0.67898(17) 0.0287(8) Uani 1 1 d . . .
H19A H 0.2611 0.5541 0.6964 0.034 Uiso 1 1 calc R . .
C20 C 0.4165(3) 0.5043(2) 0.69314(16) 0.0246(7) Uani 1 1 d . . .
H20A H 0.4041 0.4494 0.7195 0.030 Uiso 1 1 calc R . .
C21 C 0.6433(3) 0.6121(2) 0.59082(17) 0.0242(7) Uani 1 1 d . . .
C22 C 0.6888(3) 0.7067(2) 0.58056(17) 0.0252(7) Uani 1 1 d . . .
C23 C 0.7411(3) 0.7255(3) 0.52093(19) 0.0335(9) Uani 1 1 d . . .
H23A H 0.7713 0.7866 0.5144 0.040 Uiso 1 1 calc R . .
C24 C 0.7513(3) 0.6570(3) 0.46947(18) 0.0362(9) Uani 1 1 d . . .
H24A H 0.7841 0.6739 0.4281 0.043 Uiso 1 1 calc R . .
C25 C 0.7150(3) 0.5675(3) 0.47803(17) 0.0315(8) Uani 1 1 d . . .
H25A H 0.7250 0.5214 0.4438 0.038 Uiso 1 1 calc R . .
C26 C 0.6619(3) 0.5432(2) 0.53875(16) 0.0256(8) Uani 1 1 d . . .
H26A H 0.6011 0.4962 0.5321 0.031 Uiso 1 1 calc R . .
C27 C 0.7067(3) 0.8717(2) 0.6149(2) 0.0430(10) Uani 1 1 d . . .
H27A H 0.6756 0.8914 0.5704 0.064 Uiso 1 1 calc R . .
H27B H 0.7871 0.8744 0.6145 0.064 Uiso 1 1 calc R . .
H27C H 0.6804 0.9139 0.6502 0.064 Uiso 1 1 calc R . .
C28 C 0.6837(3) 0.7498(3) 0.70053(18) 0.0340(9) Uani 1 1 d . . .
H28A H 0.6706 0.6820 0.7056 0.051 Uiso 1 1 calc R . .
H28B H 0.6299 0.7851 0.7263 0.051 Uiso 1 1 calc R . .
H28C H 0.7582 0.7652 0.7178 0.051 Uiso 1 1 calc R . .
B1 B 0.0226(7) 0.7886(6) 0.6795(4) 0.061(2) Uani 0.432(7) 1 d PDU A 1
F1 F 0.0745(9) 0.8735(7) 0.6791(7) 0.078(3) Uani 0.432(7) 1 d PDU A 1
F2 F -0.0479(6) 0.7754(5) 0.6243(4) 0.0493(19) Uani 0.432(7) 1 d PDU A 1
F3 F 0.0969(7) 0.7166(7) 0.6830(6) 0.102(3) Uani 0.432(7) 1 d PDU A 1
F4 F -0.0350(6) 0.7853(6) 0.7381(4) 0.091(3) Uani 0.432(7) 1 d PDU A 1
B2 B 0.0450(6) 0.7942(6) 0.6673(4) 0.060(2) Uani 0.449(5) 1 d PDU B 2
F5 F 0.0348(8) 0.8895(5) 0.6761(6) 0.061(3) Uani 0.449(5) 1 d PDU B 2
F6 F -0.0561(6) 0.7527(6) 0.6636(5) 0.078(2) Uani 0.449(5) 1 d PDU B 2
F7 F 0.1035(6) 0.7710(6) 0.6119(4) 0.103(3) Uani 0.449(5) 1 d PDU B 2
F8 F 0.1062(7) 0.7603(7) 0.7215(4) 0.102(3) Uani 0.449(5) 1 d PDU B 2
B3 B 0.0207(16) 0.7978(14) 0.6687(10) 0.069(3) Uani 0.119(6) 1 d PDU C 3
F9 F -0.010(2) 0.798(2) 0.6014(10) 0.076(4) Uani 0.119(6) 1 d PDU C 3
F10 F 0.004(3) 0.8855(16) 0.6949(14) 0.068(5) Uani 0.119(6) 1 d PDU C 3
F11 F -0.041(2) 0.7339(19) 0.7021(15) 0.075(4) Uani 0.119(6) 1 d PDU C 3
F12 F 0.1292(16) 0.775(2) 0.6743(16) 0.083(4) Uani 0.119(6) 1 d PDU C 3
O1 O 0.0538(7) 0.7602(5) 0.8996(5) 0.081(2) Uani 0.665(10) 1 d PDU D 1
C29 C 0.0861(10) 0.7456(7) 0.9685(5) 0.087(2) Uani 0.665(10) 1 d PDU D 1
H29A H 0.0411 0.7844 0.9987 0.105 Uiso 0.665(10) 1 calc PR D 1
H29B H 0.1646 0.7618 0.9768 0.105 Uiso 0.665(10) 1 calc PR D 1
C30 C 0.0667(10) 0.6410(6) 0.9806(5) 0.096(3) Uani 0.665(10) 1 d PDU D 1
H30A H 0.1254 0.6147 1.0113 0.116 Uiso 0.665(10) 1 calc PR D 1
H30B H -0.0051 0.6310 1.0016 0.116 Uiso 0.665(10) 1 calc PR D 1
C31 C 0.0678(8) 0.5954(6) 0.9140(5) 0.085(2) Uani 0.665(10) 1 d PDU D 1
H31A H 0.0170 0.5408 0.9116 0.102 Uiso 0.665(10) 1 calc PR D 1
H31B H 0.1428 0.5737 0.9038 0.102 Uiso 0.665(10) 1 calc PR D 1
C32 C 0.0296(9) 0.6727(6) 0.8654(5) 0.087(2) Uani 0.665(10) 1 d PDU D 1
H32A H 0.0692 0.6689 0.8225 0.105 Uiso 0.665(10) 1 calc PR D 1
H32B H -0.0503 0.6671 0.8547 0.105 Uiso 0.665(10) 1 calc PR D 1
O2 O 0.0191(14) 0.7846(9) 0.9020(9) 0.082(3) Uani 0.335(10) 1 d PDU D 2
C33 C 0.049(2) 0.7355(12) 0.9630(9) 0.084(3) Uani 0.335(10) 1 d PDU D 2
H33A H 0.0070 0.7605 1.0012 0.101 Uiso 0.335(10) 1 calc PR D 2
H33B H 0.1284 0.7442 0.9742 0.101 Uiso 0.335(10) 1 calc PR D 2
C34 C 0.0237(18) 0.6312(11) 0.9527(9) 0.083(3) Uani 0.335(10) 1 d PDU D 2
H34A H 0.0772 0.5904 0.9779 0.100 Uiso 0.335(10) 1 calc PR D 2
H34B H -0.0519 0.6151 0.9655 0.100 Uiso 0.335(10) 1 calc PR D 2
C35 C 0.0369(17) 0.6262(11) 0.8767(10) 0.086(3) Uani 0.335(10) 1 d PDU D 2
H35A H 0.0034 0.5685 0.8566 0.103 Uiso 0.335(10) 1 calc PR D 2
H35B H 0.1149 0.6307 0.8645 0.103 Uiso 0.335(10) 1 calc PR D 2
C36 C -0.0279(15) 0.7146(11) 0.8571(8) 0.088(3) Uani 0.335(10) 1 d PDU D 2
H36A H -0.0179 0.7316 0.8089 0.105 Uiso 0.335(10) 1 calc PR D 2
H36B H -0.1073 0.7061 0.8645 0.105 Uiso 0.335(10) 1 calc PR D 2

loop_
_atom_site_aniso_label
_atom_site_aniso_U_11
_atom_site_aniso_U_22
_atom_site_aniso_U_33
_atom_site_aniso_U_23
_atom_site_aniso_U_13
_atom_site_aniso_U_12
Rh1 0.01952(14) 0.02322(14) 0.02090(14) 0.00122(11) 0.00114(9) 0.00032(11)
P1 0.0208(4) 0.0206(4) 0.0202(4) 0.0010(3) 0.0007(3) 0.0001(3)
N1 0.0263(16) 0.0356(18) 0.0302(17) 0.0051(14) 0.0036(14) -0.0015(13)
N2 0.0270(17) 0.0396(19) 0.0316(17) 0.0060(15) 0.0010(14) 0.0001(14)
N3 0.0349(18) 0.0178(15) 0.0397(18) 0.0029(13) 0.0054(14) 0.0002(12)
C1 0.026(2) 0.053(3) 0.049(2) 0.012(2) 0.0104(18) 0.0041(18)
C2 0.0221(19) 0.055(3) 0.049(2) 0.017(2) -0.0060(17) -0.0038(18)
C3 0.0243(18) 0.0221(18) 0.0212(17) 0.0009(13) 0.0008(14) -0.0015(13)
C4 0.031(2) 0.0248(19) 0.0250(18) 0.0015(14) -0.0041(15) -0.0008(14)
C5 0.040(2) 0.026(2) 0.030(2) -0.0023(15) -0.0046(17) -0.0038(16)
C6 0.037(2) 0.0222(19) 0.034(2) -0.0036(15) 0.0019(17) -0.0002(15)
C7 0.039(2) 0.0224(19) 0.035(2) 0.0040(16) -0.0023(17) 0.0044(15)
C8 0.033(2) 0.0258(19) 0.030(2) 0.0012(15) -0.0040(16) 0.0026(15)
C9 0.0255(18) 0.0219(17) 0.0204(17) 0.0007(14) -0.0027(14) 0.0012(14)
C10 0.033(2) 0.031(2) 0.0237(18) 0.0018(15) -0.0006(15) -0.0076(16)
C11 0.040(2) 0.031(2) 0.0241(19) 0.0040(15) 0.0006(16) -0.0061(16)
C12 0.043(2) 0.030(2) 0.0227(17) -0.0009(15) -0.0014(15) 0.0016(16)
C13 0.041(2) 0.033(2) 0.032(2) -0.0054(16) 0.0000(17) -0.0082(16)
C14 0.036(2) 0.0245(19) 0.0272(19) 0.0003(15) 0.0016(16) -0.0056(15)
C15 0.0215(16) 0.0201(16) 0.0195(16) -0.0034(13) -0.0015(13) -0.0002(13)
C16 0.0231(18) 0.0238(18) 0.0211(17) -0.0040(14) -0.0003(14) 0.0016(13)
C17 0.029(2) 0.0253(19) 0.033(2) 0.0028(16) -0.0013(16) 0.0049(15)
C18 0.0242(19) 0.031(2) 0.036(2) -0.0058(16) -0.0033(16) 0.0068(15)
C19 0.0212(18) 0.038(2) 0.0272(19) -0.0068(16) 0.0013(15) -0.0028(15)
C20 0.0263(18) 0.0260(19) 0.0215(16) -0.0024(14) -0.0015(14) -0.0033(14)
C21 0.0218(18) 0.0242(18) 0.0265(18) 0.0042(14) -0.0004(14) 0.0034(14)
C22 0.0232(18) 0.0239(18) 0.0284(19) 0.0060(15) -0.0019(15) 0.0032(14)
C23 0.032(2) 0.030(2) 0.038(2) 0.0131(17) 0.0018(17) -0.0008(16)
C24 0.032(2) 0.051(3) 0.026(2) 0.0125(18) 0.0036(16) 0.0052(18)
C25 0.030(2) 0.043(2) 0.0213(18) 0.0005(16) -0.0023(15) 0.0040(16)
C26 0.0248(18) 0.0279(19) 0.0236(18) 0.0029(14) -0.0055(14) -0.0002(14)
C27 0.046(3) 0.023(2) 0.061(3) 0.0025(18) 0.011(2) -0.0007(17)
C28 0.036(2) 0.030(2) 0.037(2) -0.0044(17) 0.0039(17) -0.0008(16)
B1 0.050(5) 0.067(4) 0.065(4) -0.020(4) -0.014(4) -0.014(4)
F1 0.069(6) 0.086(5) 0.078(5) -0.022(5) -0.012(5) -0.041(4)
F2 0.046(4) 0.059(4) 0.042(4) -0.011(3) -0.006(3) -0.019(3)
F3 0.080(5) 0.101(6) 0.123(6) -0.036(5) -0.027(5) 0.029(4)
F4 0.101(5) 0.106(6) 0.068(4) -0.016(4) 0.019(4) -0.041(4)
B2 0.050(4) 0.063(4) 0.064(4) -0.017(4) -0.013(4) -0.009(4)
F5 0.062(6) 0.055(4) 0.069(5) -0.008(3) 0.011(5) -0.010(3)
F6 0.053(4) 0.073(5) 0.107(7) -0.028(5) -0.009(5) -0.018(3)
F7 0.092(5) 0.132(6) 0.086(5) -0.034(4) 0.021(4) 0.026(4)
F8 0.097(5) 0.120(6) 0.084(5) -0.005(5) -0.041(4) 0.015(5)
B3 0.060(5) 0.075(5) 0.070(5) -0.019(5) -0.009(5) -0.012(5)
F9 0.076(8) 0.093(9) 0.058(7) -0.024(7) -0.001(7) -0.006(8)
F10 0.068(9) 0.076(7) 0.061(9) -0.025(7) -0.004(9) -0.012(7)
F11 0.075(7) 0.078(8) 0.073(8) -0.015(8) -0.001(8) -0.020(7)
F12 0.060(6) 0.092(8) 0.095(8) -0.019(8) -0.013(7) -0.002(7)
O1 0.072(5) 0.068(3) 0.104(4) 0.024(3) 0.022(4) -0.008(3)
C29 0.086(6) 0.079(4) 0.100(4) 0.013(4) 0.052(4) 0.021(4)
C30 0.108(6) 0.073(4) 0.110(5) 0.018(4) 0.029(5) 0.033(4)
C31 0.068(5) 0.075(4) 0.113(5) 0.029(4) 0.008(4) -0.009(4)
C32 0.068(5) 0.066(5) 0.127(5) 0.043(4) -0.007(4) -0.022(4)
O2 0.072(6) 0.066(5) 0.110(5) 0.009(4) 0.039(5) -0.004(5)
C33 0.078(6) 0.071(5) 0.105(5) 0.011(4) 0.039(5) 0.011(5)
C34 0.073(6) 0.065(5) 0.113(6) 0.008(5) 0.010(6) 0.014(5)
C35 0.070(6) 0.065(6) 0.124(6) 0.015(5) 0.011(6) -0.009(6)
C36 0.070(6) 0.067(6) 0.128(5) 0.019(5) 0.015(5) -0.014(5)

loop_
_atom_type_symbol
_atom_type_description
_atom_type_scat_dispersion_real
_atom_type_scat_dispersion_imag
_atom_type_scat_source
C C 0.0033 0.0016 'International Tables Vol C Tables 4.2.6.8 and 6.1.1.4'
H H 0.0000 0.0000 'International Tables Vol C Tables 4.2.6.8 and 6.1.1.4'
B B 0.0013 0.0007 'International Tables Vol C Tables 4.2.6.8 and 6.1.1.4'
N N 0.0061 0.0033 'International Tables Vol C Tables 4.2.6.8 and 6.1.1.4'
O O 0.0106 0.0060 'International Tables Vol C Tables 4.2.6.8 and 6.1.1.4'
F F 0.0171 0.0103 'International Tables Vol C Tables 4.2.6.8 and 6.1.1.4'
P P 0.1023 0.0942 'International Tables Vol C Tables 4.2.6.8 and 6.1.1.4'
Rh Rh -1.1178 0.9187 'International Tables Vol C Tables 4.2.6.8 and 6.1.1.4'

loop_
_exptl_crystal_face_index_h
_exptl_crystal_face_index_k
_exptl_crystal_face_index_l
_exptl_crystal_face_perp_dist
0.00 1.00 0.00 0.1070
0.00 -1.00 0.00 0.1030
-1.00 0.00 0.00 0.1250
1.00 0.00 0.00 0.0260
0.00 0.00 1.00 0.0690
0.00 0.00 -1.00 0.0370

loop_
_geom_angle_atom_site_label_1
_geom_angle_atom_site_label_2
_geom_angle_atom_site_label_3
_geom_angle
N2 Rh1 N1 79.44(12)
N2 Rh1 C26 153.48(13)
N1 Rh1 C26 94.73(12)
N2 Rh1 C21 167.83(13)
N1 Rh1 C21 99.76(12)
C26 Rh1 C21 38.46(12)
N2 Rh1 P1 94.78(9)
N1 Rh1 P1 171.85(9)
C26 Rh1 P1 92.96(9)
C21 Rh1 P1 84.67(9)
C15 P1 C3 104.33(15)
C15 P1 C9 107.86(14)
C3 P1 C9 104.12(14)
C15 P1 Rh1 105.44(11)
C3 P1 Rh1 120.70(11)
C9 P1 Rh1 113.52(11)
C1 N1 Rh1 110.2(2)
C1 N1 H1C 115(3)
Rh1 N1 H1C 109(3)
C1 N1 H1D 110(3)
Rh1 N1 H1D 107(3)
H1C N1 H1D 105(4)
C2 N2 Rh1 111.3(2)
C2 N2 H2C 106(3)
Rh1 N2 H2C 109(3)
C2 N2 H2D 108(3)
Rh1 N2 H2D 115(3)
H2C N2 H2D 107(4)
C22 N3 C28 118.7(3)
C22 N3 C27 118.6(3)
C28 N3 C27 113.5(3)
N1 C1 C2 108.2(3)
N1 C1 H1A 110.1
C2 C1 H1A 110.1
N1 C1 H1B 110.1
C2 C1 H1B 110.1
H1A C1 H1B 108.4
N2 C2 C1 107.1(3)
N2 C2 H2A 110.3
C1 C2 H2A 110.3
N2 C2 H2B 110.3
C1 C2 H2B 110.3
H2A C2 H2B 108.6
C8 C3 C4 110.1(3)
C8 C3 P1 111.3(2)
C4 C3 P1 111.2(2)
C8 C3 H3A 108.0
C4 C3 H3A 108.0
P1 C3 H3A 108.0
C5 C4 C3 111.0(3)
C5 C4 H4A 109.4
C3 C4 H4A 109.4
C5 C4 H4B 109.4
C3 C4 H4B 109.4
H4A C4 H4B 108.0
C6 C5 C4 110.7(3)
C6 C5 H5A 109.5
C4 C5 H5A 109.5
C6 C5 H5B 109.5
C4 C5 H5B 109.5
H5A C5 H5B 108.1
C5 C6 C7 110.1(3)
C5 C6 H6A 109.6
C7 C6 H6A 109.6
C5 C6 H6B 109.6
C7 C6 H6B 109.6
H6A C6 H6B 108.2
C6 C7 C8 111.6(3)
C6 C7 H7A 109.3
C8 C7 H7A 109.3
C6 C7 H7B 109.3
C8 C7 H7B 109.3
H7A C7 H7B 108.0
C7 C8 C3 111.2(3)
C7 C8 H8A 109.4
C3 C8 H8A 109.4
C7 C8 H8B 109.4
C3 C8 H8B 109.4
H8A C8 H8B 108.0
C10 C9 C14 109.3(3)
C10 C9 P1 117.2(2)
C14 C9 P1 111.2(2)
C10 C9 H9A 106.1
C14 C9 H9A 106.1
P1 C9 H9A 106.1
C9 C10 C11 111.2(3)
C9 C10 H10A 109.4
C11 C10 H10A 109.4
C9 C10 H10B 109.4
C11 C10 H10B 109.4
H10A C10 H10B 108.0
C12 C11 C10 111.8(3)
C12 C11 H11A 109.3
C10 C11 H11A 109.3
C12 C11 H11B 109.3
C10 C11 H11B 109.3
H11A C11 H11B 107.9
C13 C12 C11 111.2(3)
C13 C12 H12A 109.4
C11 C12 H12A 109.4
C13 C12 H12B 109.4
C11 C12 H12B 109.4
H12A C12 H12B 108.0
C12 C13 C14 112.2(3)
C12 C13 H13A 109.2
C14 C13 H13A 109.2
C12 C13 H13B 109.2
C14 C13 H13B 109.2
H13A C13 H13B 107.9
C13 C14 C9 111.3(3)
C13 C14 H14A 109.4
C9 C14 H14A 109.4
C13 C14 H14B 109.4
C9 C14 H14B 109.4
H14A C14 H14B 108.0
C20 C15 C16 119.9(3)
C20 C15 P1 125.6(2)
C16 C15 P1 114.4(2)
C15 C16 C17 118.6(3)
C15 C16 C21 121.5(3)
C17 C16 C21 119.5(3)
C18 C17 C16 120.6(3)
C18 C17 H17A 119.7
C16 C17 H17A 119.7
C19 C18 C17 120.3(3)
C19 C18 H18A 119.9
C17 C18 H18A 119.9
C20 C19 C18 120.1(3)
C20 C19 H19A 119.9
C18 C19 H19A 119.9
C19 C20 C15 120.4(3)
C19 C20 H20A 119.8
C15 C20 H20A 119.8
C26 C21 C22 116.8(3)
C26 C21 C16 115.1(3)
C22 C21 C16 120.2(3)
C26 C21 Rh1 70.35(18)
C22 C21 Rh1 110.6(2)
C16 C21 Rh1 113.0(2)
N3 C22 C23 122.2(3)
N3 C22 C21 118.9(3)
C23 C22 C21 118.8(3)
C22 C23 C24 122.1(3)
C22 C23 H23A 119.0
C24 C23 H23A 119.0
C25 C24 C23 121.1(3)
C25 C24 H24A 119.4
C23 C24 H24A 119.4
C24 C25 C26 119.4(3)
C24 C25 H25A 120.3
C26 C25 H25A 120.3
C25 C26 C21 121.5(3)
C25 C26 Rh1 114.8(2)
C21 C26 Rh1 71.20(18)
C25 C26 H26A 114.1
C21 C26 H26A 114.1
Rh1 C26 H26A 114.1
N3 C27 H27A 109.5
N3 C27 H27B 109.5
H27A C27 H27B 109.5
N3 C27 H27C 109.5
H27A C27 H27C 109.5
H27B C27 H27C 109.5
N3 C28 H28A 109.5
N3 C28 H28B 109.5
H28A C28 H28B 109.5
N3 C28 H28C 109.5
H28A C28 H28C 109.5
H28B C28 H28C 109.5
F1 B1 F3 110.9(8)
F1 B1 F2 113.2(8)
F3 B1 F2 109.4(7)
F1 B1 F4 106.6(8)
F3 B1 F4 106.8(8)
F2 B1 F4 109.7(7)
F6 B2 F7 110.5(7)
F6 B2 F8 110.8(8)
F7 B2 F8 104.7(7)
F6 B2 F5 110.3(7)
F7 B2 F5 113.0(8)
F8 B2 F5 107.4(7)
F12 B3 F10 110.4(11)
F12 B3 F11 110.8(11)
F10 B3 F11 109.2(11)
F12 B3 F9 108.2(11)
F10 B3 F9 108.9(11)
F11 B3 F9 109.4(11)
C29 O1 C32 111.6(6)
O1 C29 C30 104.7(7)
O1 C29 H29A 110.8
C30 C29 H29A 110.8
O1 C29 H29B 110.8
C30 C29 H29B 110.8
H29A C29 H29B 108.9
C31 C30 C29 106.4(6)
C31 C30 H30A 110.4
C29 C30 H30A 110.4
C31 C30 H30B 110.4
C29 C30 H30B 110.4
H30A C30 H30B 108.6
C30 C31 C32 103.5(7)
C30 C31 H31A 111.1
C32 C31 H31A 111.1
C30 C31 H31B 111.1
C32 C31 H31B 111.1
H31A C31 H31B 109.0
O1 C32 C31 106.0(6)
O1 C32 H32A 110.5
C31 C32 H32A 110.5
O1 C32 H32B 110.5
C31 C32 H32B 110.5
H32A C32 H32B 108.7
C33 O2 C36 105.4(9)
O2 C33 C34 108.6(9)
O2 C33 H33A 110.0
C34 C33 H33A 110.0
O2 C33 H33B 110.0
C34 C33 H33B 110.0
H33A C33 H33B 108.4
C35 C34 C33 98.6(9)
C35 C34 H34A 112.1
C33 C34 H34A 112.1
C35 C34 H34B 112.1
C33 C34 H34B 112.1
H34A C34 H34B 109.7
C34 C35 C36 98.0(9)
C34 C35 H35A 112.2
C36 C35 H35A 112.2
C34 C35 H35B 112.2
C36 C35 H35B 112.2
H35A C35 H35B 109.8
O2 C36 C35 102.8(9)
O2 C36 H36A 111.2
C35 C36 H36A 111.2
O2 C36 H36B 111.2
C35 C36 H36B 111.2
H36A C36 H36B 109.1

loop_
_geom_bond_atom_site_label_1
_geom_bond_atom_site_label_2
_geom_bond_distance
Rh1 N2 2.101(3)
Rh1 N1 2.145(3)
Rh1 C26 2.180(3)
Rh1 C21 2.191(3)
Rh1 P1 2.2120(9)
P1 C15 1.814(3)
P1 C3 1.848(3)
P1 C9 1.861(3)
N1 C1 1.471(5)
N1 H1C 0.912(11)
N1 H1D 0.914(11)
N2 C2 1.479(5)
N2 H2C 0.917(11)
N2 H2D 0.914(11)
N3 C22 1.382(4)
N3 C28 1.456(4)
N3 C27 1.457(4)
C1 C2 1.505(5)
C1 H1A 0.9900
C1 H1B 0.9900
C2 H2A 0.9900
C2 H2B 0.9900
C3 C8 1.530(4)
C3 C4 1.533(4)
C3 H3A 1.0000
C4 C5 1.523(5)
C4 H4A 0.9900
C4 H4B 0.9900
C5 C6 1.511(5)
C5 H5A 0.9900
C5 H5B 0.9900
C6 C7 1.524(5)
C6 H6A 0.9900
C6 H6B 0.9900
C7 C8 1.528(5)
C7 H7A 0.9900
C7 H7B 0.9900
C8 H8A 0.9900
C8 H8B 0.9900
C9 C10 1.523(5)
C9 C14 1.536(5)
C9 H9A 1.0000
C10 C11 1.536(5)
C10 H10A 0.9900
C10 H10B 0.9900
C11 C12 1.521(5)
C11 H11A 0.9900
C11 H11B 0.9900
C12 C13 1.515(5)
C12 H12A 0.9900
C12 H12B 0.9900
C13 C14 1.527(5)
C13 H13A 0.9900
C13 H13B 0.9900
C14 H14A 0.9900
C14 H14B 0.9900
C15 C20 1.393(4)
C15 C16 1.398(4)
C16 C17 1.399(4)
C16 C21 1.503(5)
C17 C18 1.380(5)
C17 H17A 0.9500
C18 C19 1.377(5)
C18 H18A 0.9500
C19 C20 1.373(5)
C19 H19A 0.9500
C20 H20A 0.9500
C21 C26 1.440(5)
C21 C22 1.466(5)
C22 C23 1.383(5)
C23 C24 1.412(5)
C23 H23A 0.9500
C24 C25 1.355(5)
C24 H24A 0.9500
C25 C26 1.422(5)
C25 H25A 0.9500
C26 H26A 1.0000
C27 H27A 0.9800
C27 H27B 0.9800
C27 H27C 0.9800
C28 H28A 0.9800
C28 H28B 0.9800
C28 H28C 0.9800
B1 F1 1.359(7)
B1 F3 1.363(7)
B1 F2 1.370(7)
B1 F4 1.375(7)
B2 F6 1.362(7)
B2 F7 1.364(7)
B2 F8 1.365(7)
B2 F5 1.367(7)
B3 F12 1.360(8)
B3 F10 1.364(8)
B3 F11 1.364(8)
B3 F9 1.364(8)
O1 C29 1.411(8)
O1 C32 1.435(8)
C29 C30 1.521(8)
C29 H29A 0.9900
C29 H29B 0.9900
C30 C31 1.462(8)
C30 H30A 0.9900
C30 H30B 0.9900
C31 C32 1.515(8)
C31 H31A 0.9900
C31 H31B 0.9900
C32 H32A 0.9900
C32 H32B 0.9900
O2 C33 1.423(10)
O2 C36 1.434(10)
C33 C34 1.521(10)
C33 H33A 0.9900
C33 H33B 0.9900
C34 C35 1.511(10)
C34 H34A 0.9900
C34 H34B 0.9900
C35 C36 1.522(10)
C35 H35A 0.9900
C35 H35B 0.9900
C36 H36A 0.9900
C36 H36B 0.9900

loop_
_geom_hbond_atom_site_label_D
_geom_hbond_atom_site_label_H
_geom_hbond_atom_site_label_A
_geom_hbond_distance_DH
_geom_hbond_distance_HA
_geom_hbond_distance_DA
_geom_hbond_angle_DHA
_geom_hbond_site_symmetry_A
N1 H1D F2 0.914(11) 2.019(16) 2.917(8) 167(4) 1_655
N1 H1D F6 0.914(11) 2.034(16) 2.931(8) 166(4) 1_655
N1 H1D F9 0.914(11) 2.41(4) 3.24(3) 151(3) 1_655
N1 H1D F11 0.914(11) 2.42(4) 3.23(3) 148(3) 1_655
N2 H2C O2 0.917(11) 2.02(2) 2.885(16) 158(4) 2_646
N2 H2C O1 0.917(11) 2.113(14) 3.024(8) 172(4) 2_646
N2 H2D F1 0.914(11) 2.13(2) 2.997(13) 157(4) 2_646
N2 H2D F10 0.914(11) 2.14(4) 2.85(3) 134(3) 2_646
N2 H2D F5 0.914(11) 2.25(3) 3.058(13) 148(3) 2_646
N2 H2D F8 0.914(11) 2.64(4) 3.251(10) 125(3) 2_646
